data_4029292
loop_
_publ_author_name
'Fa, Shi-Xin'
'Wang, Li-Xia'
'Wang, De-Xian'
'Zhao, Liang'
'Wang, Mei-Xiang'

_publ_section_title
;
 Synthesis, Structure, and Fullerene-Complexing Property of
 Azacalix[6]aromatics.
;
_journal_issue 8
_journal_name_full 'The Journal of organic chemistry'
_journal_page_first 3559
_journal_page_last 3571
_journal_paper_doi 10.1021/jo5003714
_journal_volume 79
_journal_year 2014
_chemical_formula_sum 'C138 H78 N30'
_chemical_formula_weight 2156.30
_chemical_name_systematic
; 
 ? 
;
_space_group_IT_number 148
_symmetry_cell_setting trigonal
_symmetry_space_group_name_Hall '-R 3'
_symmetry_space_group_name_H-M 'R -3 :H'
_atom_sites_solution_hydrogens geom
_atom_sites_solution_primary direct
_atom_sites_solution_secondary difmap
_audit_creation_method SHELXL-97
_cell_angle_alpha 90.00
_cell_angle_beta 90.00
_cell_angle_gamma 120.00
_cell_formula_units_Z 3
_cell_length_a 15.210(2)
_cell_length_b 15.210(2)
_cell_length_c 44.815(9)
_cell_measurement_reflns_used 9177
_cell_measurement_temperature 173(2)
_cell_measurement_theta_max 27.4760
_cell_measurement_theta_min 1.6114
_cell_volume 8979(2)
_computing_cell_refinement 'CrystalClear (Rigaku Inc., 2008)'
_computing_data_collection 'CrystalClear (Rigaku Inc., 2008)'
_computing_data_reduction 'CrystalClear (Rigaku Inc., 2008)'
_computing_molecular_graphics
;
 Mercury: visualization and analysis of crystal structures, C. F. Macrae,
 P. R. Edgington, P. McCabe, E. Pidcock, G. P. Shields, R. Taylor,
 M. Towler and J. van de Streek, J. Appl. Cryst., 39, 453-457, 2006.
;
_computing_publication_material 'SHELX-97 (Sheldrick, 2008)'
_computing_structure_refinement 'SHELX-97 (Sheldrick, 2008)'
_computing_structure_solution 'SHELX-97 (Sheldrick, 2008)'
_diffrn_ambient_temperature 173(2)
_diffrn_detector_area_resol_mean 28.5714
_diffrn_measured_fraction_theta_full 0.998
_diffrn_measured_fraction_theta_max 0.998
_diffrn_measurement_device_type 'Saturn724+ CCD'
_diffrn_measurement_method '\w scans at fixed \c = 45\%'
_diffrn_radiation_monochromator graphite
_diffrn_radiation_source 'fine-focus sealed tube'
_diffrn_radiation_type MoK\a
_diffrn_radiation_wavelength 0.71073
_diffrn_reflns_av_R_equivalents 0.0583
_diffrn_reflns_av_sigmaI/netI 0.0231
_diffrn_reflns_limit_h_max 18
_diffrn_reflns_limit_h_min -18
_diffrn_reflns_limit_k_max 18
_diffrn_reflns_limit_k_min -17
_diffrn_reflns_limit_l_max 53
_diffrn_reflns_limit_l_min -53
_diffrn_reflns_number 34840
_diffrn_reflns_theta_full 24.99
_diffrn_reflns_theta_max 24.99
_diffrn_reflns_theta_min 1.36
_exptl_absorpt_coefficient_mu 0.074
_exptl_absorpt_correction_T_max 1.0000
_exptl_absorpt_correction_T_min 0.6599
_exptl_absorpt_correction_type multi-scan
_exptl_absorpt_process_details 'CrystalClear (Rigaku Inc., 2008)'
_exptl_crystal_colour Colorless
_exptl_crystal_density_diffrn 1.196
_exptl_crystal_density_method 'not measured'
_exptl_crystal_description plate
_exptl_crystal_F_000 3348
_exptl_crystal_size_max 0.65
_exptl_crystal_size_mid 0.37
_exptl_crystal_size_min 0.14
_platon_squeeze_details
;
;
_refine_diff_density_max 0.349
_refine_diff_density_min -0.417
_refine_diff_density_rms 0.082
_refine_ls_extinction_method none
_refine_ls_goodness_of_fit_ref 1.135
_refine_ls_hydrogen_treatment constr
_refine_ls_matrix_type full
_refine_ls_number_parameters 254
_refine_ls_number_reflns 3509
_refine_ls_number_restraints 30
_refine_ls_restrained_S_all 1.142
_refine_ls_R_factor_all 0.1052
_refine_ls_R_factor_gt 0.1031
_refine_ls_shift/su_max 0.001
_refine_ls_shift/su_mean 0.000
_refine_ls_structure_factor_coef Fsqd
_refine_ls_weighting_details 'calc w=1/[\s^2^(Fo^2^)+(0.0846P)^2^+78.8506P] where P=(Fo^2^+2Fc^2^)/3'
_refine_ls_weighting_scheme calc
_refine_ls_wR_factor_gt 0.2581
_refine_ls_wR_factor_ref 0.2595
_reflns_number_gt 3388
_reflns_number_total 3509
_reflns_threshold_expression >2sigma(I)
_cod_data_source_file jo5003714_si_006.cif
_cod_data_source_block a
_cod_depositor_comments
;Adding full bibliography for
 ./tmp-cod-update-bibliographies-12971/cifs/4029292.cif.
;
_cod_original_cell_volume 8978(3)
_cod_original_sg_symbol_H-M R-3
_cod_database_code 4029292

loop_
_symmetry_equiv_pos_as_xyz
'x, y, z'
'-y, x-y, z'
'-x+y, -x, z'
'x+2/3, y+1/3, z+1/3'
'-y+2/3, x-y+1/3, z+1/3'
'-x+y+2/3, -x+1/3, z+1/3'
'x+1/3, y+2/3, z+2/3'
'-y+1/3, x-y+2/3, z+2/3'
'-x+y+1/3, -x+2/3, z+2/3'
'-x, -y, -z'
'y, -x+y, -z'
'x-y, x, -z'
'-x+2/3, -y+1/3, -z+1/3'
'y+2/3, -x+y+1/3, -z+1/3'
'x-y+2/3, x+1/3, -z+1/3'
'-x+1/3, -y+2/3, -z+2/3'
'y+1/3, -x+y+2/3, -z+2/3'
'x-y+1/3, x+2/3, -z+2/3'

loop_
_atom_site_label
_atom_site_type_symbol
_atom_site_fract_x
_atom_site_fract_y
_atom_site_fract_z
_atom_site_U_iso_or_equiv
_atom_site_adp_type
_atom_site_occupancy
_atom_site_symmetry_multiplicity
_atom_site_calc_flag
_atom_site_refinement_flags
N1 N 0.1149(3) -0.1889(3) 0.11375(8) 0.0357(8) Uani 1 1 d .
N2 N 0.2793(3) -0.0535(3) 0.11012(8) 0.0388(9) Uani 1 1 d .
N3 N 0.4342(3) 0.0877(3) 0.09848(8) 0.0421(9) Uani 1 1 d .
N4 N 0.4627(3) 0.2565(3) 0.10174(8) 0.0404(9) Uani 1 1 d .
N5 N 0.3342(2) 0.2889(3) 0.11410(8) 0.0384(9) Uani 1 1 d .
C1 C 0.0243(3) -0.2404(3) 0.12736(10) 0.0367(10) Uani 1 1 d .
C2 C 0.0027(3) -0.2051(3) 0.15354(10) 0.0417(10) Uani 1 1 d .
H2 H -0.0622 -0.2414 0.1627 0.050 Uiso 1 1 calc R
C3 C 0.0781(4) -0.1160(4) 0.16570(10) 0.0461(11) Uani 1 1 d .
H3 H 0.0651 -0.0909 0.1836 0.055 Uiso 1 1 calc R
C4 C 0.1710(3) -0.0634(3) 0.15265(10) 0.0423(10) Uani 1 1 d .
H4 H 0.2235 -0.0024 0.1611 0.051 Uiso 1 1 calc R
C5 C 0.1860(3) -0.1033(3) 0.12588(9) 0.0357(9) Uani 1 1 d .
C6 C 0.3090(4) -0.1170(4) 0.09256(14) 0.0622(14) Uani 1 1 d U
H6A H 0.2495 -0.1669 0.0809 0.075 Uiso 1 1 calc R
H6B H 0.3626 -0.0730 0.0782 0.075 Uiso 1 1 calc R
C7 C 0.3456(5) -0.1706(5) 0.1104(2) 0.0827(19) Uani 1 1 d U
H7 H 0.3521 -0.2226 0.1008 0.099 Uiso 1 1 calc R
C8 C 0.3698(7) -0.1554(7) 0.1376(3) 0.118(3) Uani 1 1 d U
H8A H 0.3646 -0.1042 0.1482 0.142 Uiso 1 1 calc R
H8B H 0.3933 -0.1951 0.1474 0.142 Uiso 1 1 calc R
C9 C 0.3383(3) 0.0508(3) 0.10801(9) 0.0345(9) Uani 1 1 d .
C10 C 0.3006(3) 0.1156(3) 0.11429(9) 0.0328(9) Uani 1 1 d .
H10 H 0.2329 0.0898 0.1210 0.039 Uiso 1 1 calc R
C11 C 0.3653(3) 0.2190(3) 0.11037(9) 0.0338(9) Uani 1 1 d .
C12 C 0.4901(3) 0.1879(3) 0.09619(11) 0.0434(11) Uani 1 1 d .
H12 H 0.5581 0.2137 0.0898 0.052 Uiso 1 1 calc R
C13 C 0.3909(4) 0.3878(4) 0.09879(15) 0.0610(15) Uani 1 1 d .
H13C H 0.4633 0.4189 0.1036 0.091 Uiso 1 1 calc R
H13B H 0.3657 0.4326 0.1055 0.091 Uiso 1 1 calc R
H13A H 0.3814 0.3776 0.0772 0.091 Uiso 1 1 calc R
C14 C 0.1845(3) 0.2248(3) -0.03595(10) 0.0408(10) Uani 1 1 d .
C15 C 0.1856(3) 0.1512(3) -0.05373(9) 0.0367(10) Uani 1 1 d .
C16 C 0.0991(3) 0.0869(3) -0.07221(8) 0.0352(9) Uani 1 1 d .
C17 C 0.0849(3) -0.0148(3) -0.07233(8) 0.0337(9) Uani 1 1 d .
C18 C 0.1627(3) -0.0152(3) -0.05366(9) 0.0366(10) Uani 1 1 d .
C19 C 0.1398(3) -0.0975(4) -0.03594(10) 0.0400(10) Uani 1 1 d .
C20 C 0.2263(3) 0.0883(4) -0.04191(10) 0.0428(11) Uani 1 1 d .
C21 C 0.2624(3) 0.1028(4) -0.01318(11) 0.0445(11) Uani 1 1 d .
C22 C 0.2619(3) 0.1798(3) 0.00498(10) 0.0419(10) Uani 1 1 d .
C23 C 0.2406(3) 0.0163(3) 0.00504(10) 0.0370(10) Uani 1 1 d .

loop_
_atom_site_aniso_label
_atom_site_aniso_U_11
_atom_site_aniso_U_22
_atom_site_aniso_U_33
_atom_site_aniso_U_23
_atom_site_aniso_U_13
_atom_site_aniso_U_12
N1 0.0351(19) 0.0320(18) 0.0403(19) 0.0076(15) -0.0018(15) 0.0169(16)
N2 0.0326(19) 0.0347(19) 0.051(2) -0.0004(16) -0.0014(16) 0.0185(16)
N3 0.035(2) 0.042(2) 0.048(2) 0.0017(17) -0.0005(16) 0.0182(17)
N4 0.0293(18) 0.040(2) 0.047(2) 0.0027(16) -0.0027(15) 0.0142(16)
N5 0.0250(17) 0.0309(18) 0.053(2) 0.0018(16) -0.0030(15) 0.0095(15)
C1 0.036(2) 0.030(2) 0.043(2) 0.0084(17) 0.0000(18) 0.0156(18)
C2 0.042(2) 0.039(2) 0.041(2) 0.0073(19) 0.0051(19) 0.017(2)
C3 0.053(3) 0.047(3) 0.034(2) 0.0075(19) 0.003(2) 0.022(2)
C4 0.041(2) 0.042(2) 0.039(2) 0.0001(19) -0.0081(19) 0.017(2)
C5 0.032(2) 0.032(2) 0.041(2) 0.0084(17) -0.0039(17) 0.0144(18)
C6 0.050(3) 0.050(3) 0.094(4) -0.002(3) 0.010(3) 0.030(2)
C7 0.069(4) 0.065(3) 0.121(5) 0.011(3) 0.004(3) 0.038(3)
C8 0.108(6) 0.102(6) 0.160(8) 0.037(6) -0.013(6) 0.063(5)
C9 0.0245(19) 0.037(2) 0.039(2) -0.0001(17) -0.0054(16) 0.0132(17)
C10 0.028(2) 0.036(2) 0.033(2) 0.0002(16) -0.0036(16) 0.0158(18)
C11 0.030(2) 0.037(2) 0.034(2) -0.0004(17) -0.0078(16) 0.0160(18)
C12 0.031(2) 0.040(2) 0.056(3) 0.001(2) 0.0019(19) 0.015(2)
C13 0.038(3) 0.036(3) 0.105(4) 0.014(3) 0.002(3) 0.014(2)
C14 0.042(2) 0.034(2) 0.037(2) 0.0117(18) 0.0094(18) 0.0119(19)
C15 0.033(2) 0.036(2) 0.035(2) 0.0069(17) 0.0087(17) 0.0119(18)
C16 0.041(2) 0.040(2) 0.0239(19) 0.0058(16) 0.0037(16) 0.020(2)
C17 0.036(2) 0.043(2) 0.0233(19) -0.0006(16) 0.0053(16) 0.0214(19)
C18 0.036(2) 0.051(3) 0.031(2) -0.0019(18) 0.0061(17) 0.027(2)
C19 0.043(2) 0.050(3) 0.039(2) -0.0037(19) 0.0047(19) 0.031(2)
C20 0.029(2) 0.057(3) 0.037(2) 0.005(2) 0.0108(17) 0.016(2)
C21 0.023(2) 0.055(3) 0.051(3) 0.000(2) 0.0017(18) 0.016(2)
C22 0.027(2) 0.038(2) 0.049(3) -0.0001(19) -0.0009(18) 0.0075(18)
C23 0.028(2) 0.047(3) 0.044(2) 0.0038(19) 0.0030(17) 0.025(2)

loop_
_atom_type_symbol
_atom_type_description
_atom_type_scat_dispersion_real
_atom_type_scat_dispersion_imag
_atom_type_scat_source
C C 0.0033 0.0016 'International Tables Vol C Tables 4.2.6.8 and 6.1.1.4'
H H 0.0000 0.0000 'International Tables Vol C Tables 4.2.6.8 and 6.1.1.4'
N N 0.0061 0.0033 'International Tables Vol C Tables 4.2.6.8 and 6.1.1.4'

loop_
_geom_angle_atom_site_label_1
_geom_angle_atom_site_label_2
_geom_angle_atom_site_label_3
_geom_angle
_geom_angle_site_symmetry_1
_geom_angle_site_symmetry_3
C5 N1 C1 118.8(4) . .
C9 N2 C5 123.4(4) . .
C9 N2 C6 118.5(4) . .
C5 N2 C6 117.8(4) . .
C12 N3 C9 116.2(4) . .
C12 N4 C11 115.5(4) . .
C11 N5 C1 122.9(3) . 2
C11 N5 C13 118.7(4) . .
C1 N5 C13 117.4(4) 2 .
N1 C1 C2 121.8(4) . .
N1 C1 N5 115.5(4) . 3
C2 C1 N5 122.7(4) . 3
C3 C2 C1 118.1(4) . .
C3 C2 H2 121.0 . .
C1 C2 H2 121.0 . .
C4 C3 C2 121.3(5) . .
C4 C3 H3 119.4 . .
C2 C3 H3 119.4 . .
C3 C4 C5 117.1(4) . .
C3 C4 H4 121.4 . .
C5 C4 H4 121.4 . .
N1 C5 C4 122.9(4) . .
N1 C5 N2 115.3(4) . .
C4 C5 N2 121.8(4) . .
C7 C6 N2 113.9(6) . .
C7 C6 H6A 108.8 . .
N2 C6 H6A 108.8 . .
C7 C6 H6B 108.8 . .
N2 C6 H6B 108.8 . .
H6A C6 H6B 107.7 . .
C8 C7 C6 126.5(8) . .
C8 C7 H7 116.8 . .
C6 C7 H7 116.8 . .
C7 C8 H8A 120.0 . .
C7 C8 H8B 120.0 . .
H8A C8 H8B 120.0 . .
N3 C9 N2 116.6(4) . .
N3 C9 C10 120.9(4) . .
N2 C9 C10 122.5(4) . .
C11 C10 C9 117.8(4) . .
C11 C10 H10 121.1 . .
C9 C10 H10 121.1 . .
N4 C11 N5 116.0(4) . .
N4 C11 C10 121.4(4) . .
N5 C11 C10 122.6(4) . .
N4 C12 N3 128.1(4) . .
N4 C12 H12 115.9 . .
N3 C12 H12 115.9 . .
N5 C13 H13C 109.5 . .
N5 C13 H13B 109.5 . .
H13C C13 H13B 109.5 . .
N5 C13 H13A 109.5 . .
H13C C13 H13A 109.5 . .
H13B C13 H13A 109.5 . .
C15 C14 C19 119.7(4) . 2
C15 C14 C23 120.1(4) . 12
C19 C14 C23 108.0(4) 2 12
C14 C15 C16 120.2(4) . .
C14 C15 C20 119.8(4) . .
C16 C15 C20 107.7(4) . .
C17 C16 C15 119.9(4) 2 .
C17 C16 C17 119.6(4) 2 .
C15 C16 C17 108.8(4) . .
C16 C17 C16 120.4(4) 3 .
C16 C17 C18 119.1(4) 3 .
C16 C17 C18 108.4(4) . .
C19 C18 C17 120.2(4) . .
C19 C18 C20 120.0(4) . .
C17 C18 C20 107.6(4) . .
C18 C19 C14 120.9(4) . 3
C18 C19 C22 119.9(4) . 11
C14 C19 C22 107.9(4) 3 11
C21 C20 C18 120.2(4) . .
C21 C20 C15 119.8(4) . .
C18 C20 C15 107.5(4) . .
C20 C21 C22 120.0(4) . .
C20 C21 C23 119.6(4) . .
C22 C21 C23 109.4(4) . .
C23 C22 C21 122.4(4) 12 .
C23 C22 C19 118.3(4) 12 12
C21 C22 C19 107.4(4) . 12
C22 C23 C21 121.9(4) 11 .
C22 C23 C14 117.9(4) 11 11
C21 C23 C14 107.2(4) . 11

loop_
_geom_bond_atom_site_label_1
_geom_bond_atom_site_label_2
_geom_bond_distance
_geom_bond_site_symmetry_2
N1 C5 1.324(5) .
N1 C1 1.344(5) .
N2 C9 1.380(5) .
N2 C5 1.418(5) .
N2 C6 1.480(6) .
N3 C12 1.327(6) .
N3 C9 1.344(5) .
N4 C12 1.326(6) .
N4 C11 1.350(5) .
N5 C11 1.373(5) .
N5 C1 1.413(5) 2
N5 C13 1.476(6) .
C1 C2 1.396(6) .
C1 N5 1.413(5) 3
C2 C3 1.376(7) .
C2 H2 0.9500 .
C3 C4 1.359(7) .
C3 H3 0.9500 .
C4 C5 1.414(6) .
C4 H4 0.9500 .
C6 C7 1.439(9) .
C6 H6A 0.9900 .
C6 H6B 0.9900 .
C7 C8 1.258(12) .
C7 H7 0.9500 .
C8 H8A 0.9500 .
C8 H8B 0.9500 .
C9 C10 1.395(6) .
C10 C11 1.388(6) .
C10 H10 0.9500 .
C12 H12 0.9500 .
C13 H13C 0.9800 .
C13 H13B 0.9800 .
C13 H13A 0.9800 .
C14 C15 1.381(6) .
C14 C19 1.427(7) 2
C14 C23 1.482(6) 12
C15 C16 1.444(6) .
C15 C20 1.474(6) .
C16 C17 1.390(6) 2
C16 C17 1.451(6) .
C17 C16 1.390(6) 3
C17 C18 1.451(6) .
C18 C19 1.372(6) .
C18 C20 1.473(6) .
C19 C14 1.427(7) 3
C19 C22 1.486(6) 11
C20 C21 1.373(6) .
C21 C22 1.430(7) .
C21 C23 1.440(6) .
C22 C23 1.381(6) 12
C22 C19 1.486(6) 12
C23 C22 1.381(6) 11
C23 C14 1.482(6) 11

loop_
_geom_torsion_atom_site_label_1
_geom_torsion_atom_site_label_2
_geom_torsion_atom_site_label_3
_geom_torsion_atom_site_label_4
_geom_torsion
_geom_torsion_site_symmetry_1
_geom_torsion_site_symmetry_4
C5 N1 C1 C2 1.3(6) . .
C5 N1 C1 N5 -176.2(3) . 3
N1 C1 C2 C3 -1.5(6) . .
N5 C1 C2 C3 175.8(4) 3 .
C1 C2 C3 C4 0.4(7) . .
C2 C3 C4 C5 0.9(7) . .
C1 N1 C5 C4 0.1(6) . .
C1 N1 C5 N2 -179.9(3) . .
C3 C4 C5 N1 -1.1(6) . .
C3 C4 C5 N2 178.8(4) . .
C9 N2 C5 N1 143.8(4) . .
C6 N2 C5 N1 -29.8(5) . .
C9 N2 C5 C4 -36.2(6) . .
C6 N2 C5 C4 150.3(4) . .
C9 N2 C6 C7 110.6(5) . .
C5 N2 C6 C7 -75.6(6) . .
N2 C6 C7 C8 -12.7(11) . .
C12 N3 C9 N2 179.3(4) . .
C12 N3 C9 C10 1.5(6) . .
C5 N2 C9 N3 165.2(4) . .
C6 N2 C9 N3 -21.3(6) . .
C5 N2 C9 C10 -17.1(6) . .
C6 N2 C9 C10 156.4(4) . .
N3 C9 C10 C11 0.0(6) . .
N2 C9 C10 C11 -177.6(4) . .
C12 N4 C11 N5 -175.5(4) . .
C12 N4 C11 C10 2.7(6) . .
C1 N5 C11 N4 -170.0(4) 2 .
C13 N5 C11 N4 21.8(6) . .
C1 N5 C11 C10 11.9(6) 2 .
C13 N5 C11 C10 -156.4(4) . .
C9 C10 C11 N4 -2.2(6) . .
C9 C10 C11 N5 175.8(4) . .
C11 N4 C12 N3 -1.1(7) . .
C9 N3 C12 N4 -1.0(7) . .
C19 C14 C15 C16 -0.1(6) 2 .
C23 C14 C15 C16 137.7(4) 12 .
C19 C14 C15 C20 -137.8(4) 2 .
C23 C14 C15 C20 0.0(6) 12 .
C14 C15 C16 C17 0.6(6) . 2
C20 C15 C16 C17 142.8(4) . 2
C14 C15 C16 C17 -142.4(4) . .
C20 C15 C16 C17 -0.2(4) . .
C17 C16 C17 C16 -0.8(7) 2 3
C15 C16 C17 C16 142.4(3) . 3
C17 C16 C17 C18 -142.9(3) 2 .
C15 C16 C17 C18 0.3(4) . .
C16 C17 C18 C19 -0.7(6) 3 .
C16 C17 C18 C19 141.9(4) . .
C16 C17 C18 C20 -143.0(4) 3 .
C16 C17 C18 C20 -0.3(4) . .
C17 C18 C19 C14 1.2(6) . 3
C20 C18 C19 C14 138.8(4) . 3
C17 C18 C19 C22 -138.0(4) . 11
C20 C18 C19 C22 -0.4(6) . 11
C19 C18 C20 C21 -0.4(6) . .
C17 C18 C20 C21 141.9(4) . .
C19 C18 C20 C15 -142.2(4) . .
C17 C18 C20 C15 0.1(4) . .
C14 C15 C20 C21 0.4(6) . .
C16 C15 C20 C21 -141.9(4) . .
C14 C15 C20 C18 142.4(4) . .
C16 C15 C20 C18 0.1(4) . .
C18 C20 C21 C22 -138.2(4) . .
C15 C20 C21 C22 -1.0(6) . .
C18 C20 C21 C23 2.1(6) . .
C15 C20 C21 C23 139.3(4) . .
C20 C21 C22 C23 1.2(6) . 12
C23 C21 C22 C23 -142.8(5) . 12
C20 C21 C22 C19 143.2(4) . 12
C23 C21 C22 C19 -0.7(5) . 12
C20 C21 C23 C22 -3.2(6) . 11
C22 C21 C23 C22 140.9(5) . 11
C20 C21 C23 C14 -143.6(4) . 11
C22 C21 C23 C14 0.5(5) . 11

loop_
_platon_squeeze_void_nr
_platon_squeeze_void_average_x
_platon_squeeze_void_average_y
_platon_squeeze_void_average_z
_platon_squeeze_void_volume
_platon_squeeze_void_count_electrons
_platon_squeeze_void_content
1 0.000 0.000 0.000 24 3 ' '
2 -0.024 0.468 0.000 765 192 ' '
3 0.000 0.000 0.132 7 1 ' '
4 0.000 0.000 0.200 8 0 ' '
5 -0.013 -0.007 0.333 760 192 ' '
6 -0.014 -0.015 0.667 760 192 ' '
7 0.000 0.000 0.800 8 0 ' '
8 0.000 0.000 0.868 7 1 ' '
9 0.333 0.667 0.667 23 3 ' '
10 0.333 0.667 0.467 8 0 ' '
11 0.333 0.667 0.535 7 1 ' '
12 0.333 0.667 0.798 7 1 ' '
13 0.333 0.667 0.866 8 1 ' '
14 0.667 0.333 0.333 23 3 ' '
15 0.667 0.333 0.134 8 0 ' '
16 0.667 0.333 0.202 7 1 ' '
17 0.667 0.333 0.465 7 1 ' '
18 0.667 0.333 0.533 8 1 ' '
